data_8101646
loop_
_publ_author_name
'Zukerman-Schpector, J.'
'Stefani, A. Helio'
'Valduga, Claud\'ete I.'
'Brandt, Carlos A.'
'Caracelli, I.'

_publ_section_title
;
Crystal structure of 5-(iodomethyl)-3-(5-iodo-7-oxabicyclo[4.3.0]non-
8-ylidene)oxolan-2-one, C~13~H~16~I~2~O~3~
;
_journal_issue 4
_journal_name_full 'Zeitschrift f\"ur Kristallographie - New Crystal Structures'
_journal_page_first 733
_journal_page_last 734
_journal_volume 213
_journal_year 1998
_chemical_formula_moiety 'C13 H16 I2 O3'
_chemical_formula_sum 'C13 H16 I2 O3'
_chemical_formula_weight 474.06
_space_group_IT_number 14
_symmetry_cell_setting monoclinic
_symmetry_space_group_name_Hall '-P 2yab'
_symmetry_space_group_name_H-M 'P 1 21/a 1'
_cell_angle_alpha 90.00
_cell_angle_beta 106.66(1)
_cell_angle_gamma 90.00
_cell_formula_units_Z 4
_cell_length_a 9.246(1)
_cell_length_b 12.879(1)
_cell_length_c 13.404(3)
_cell_volume 1529.1(4)
_diffrn_ambient_temperature 191(1)
_exptl_crystal_density_diffrn 2.059
_refine_ls_R_factor_obs 0.0565
_refine_ls_wR_factor_obs 0.1274
_cod_original_sg_symbol_H-M 'P 21/a'
_cod_database_code 8101646

loop_
_symmetry_equiv_pos_as_xyz
'x, y, z'
'-x+1/2, y+1/2, -z'
'-x, -y, -z'
'x-1/2, -y-1/2, z'

loop_
_atom_site_aniso_label
_atom_site_aniso_U_11
_atom_site_aniso_U_22
_atom_site_aniso_U_33
_atom_site_aniso_U_23
_atom_site_aniso_U_13
_atom_site_aniso_U_12
I1 0.0650(6) 0.0646(7) 0.0715(7) 0.0176(5) 0.0163(5) 0.0051(5)
I2 0.0871(8) 0.0629(7) 0.0548(6) -0.0025(5) -0.0103(5) -0.0002(5)
O1 0.044(5) 0.054(5) 0.040(4) -0.009(4) 0.000(4) 0.003(4)
O2 0.047(5) 0.076(7) 0.060(6) -0.014(5) -0.005(5) 0.012(5)
O3 0.046(5) 0.064(7) 0.066(6) 0.005(5) 0.010(4) 0.004(5)
C1 0.038(7) 0.055(8) 0.039(7) -0.004(6) 0.003(5) -0.003(6)
C2 0.060(8) 0.076(10) 0.034(7) -0.013(7) 0.009(6) -0.007(7)
C3 0.045(8) 0.110(14) 0.062(9) -0.049(9) 0.007(7) 0.002(8)
C4 0.037(8) 0.069(10) 0.092(11) -0.024(9) 0.007(7) -0.002(7)
C5 0.037(7) 0.050(8) 0.052(7) -0.003(6) 0.015(6) -0.003(6)
C6 0.034(6) 0.056(8) 0.033(6) -0.008(6) 0.003(5) -0.005(6)
C7 0.061(8) 0.052(9) 0.047(7) 0.005(7) 0.024(6) 0.001(7)
C8 0.025(6) 0.057(8) 0.048(7) 0.014(6) 0.013(5) 0.012(6)
C9 0.034(7) 0.054(8) 0.032(6) 0.002(6) 0.010(5) 0.001(6)
C10 0.036(7) 0.058(10) 0.049(8) 0.005(7) 0.012(6) -0.002(6)
C11 0.085(12) 0.121(15) 0.082(12) -0.053(11) -0.029(9) 0.052(11)
C12 0.039(7) 0.066(10) 0.046(7) -0.007(7) 0.002(6) -0.003(6)
C13 0.227(26) 0.070(12) 0.090(14) -0.010(10) -0.097(16) 0.020(14)

loop_
_atom_site_label
_atom_site_type_symbol
_atom_site_fract_x
_atom_site_fract_y
_atom_site_fract_z
_atom_site_U_iso_or_equiv
_atom_site_thermal_displace_type
_atom_site_occupancy
_atom_site_calc_flag
_atom_site_refinement_flags
_atom_site_disorder_group
I1 I 0.67855(11) 0.37626(8) 0.12600(8) 0.0677(4) Uani 1 d . .
I2 I 1.40964(12) 0.33204(8) 0.82155(7) 0.0747(4) Uani 1 d . .
O1 O 0.8140(8) 0.2361(6) 0.3412(6) 0.048(2) Uani 1 d . .
O2 O 1.2603(9) 0.1968(7) 0.5995(7) 0.065(3) Uani 1 d . .
O3 O 1.2171(9) 0.0607(8) 0.4943(7) 0.060(2) Uani 1 d . .
C1 C 0.7359(13) 0.2139(10) 0.1566(9) 0.046(3) Uani 1 d . .
H1 H 0.8437(13) 0.2048(10) 0.1640(9) 0.055 Uiso 1 calc R .
C2 C 0.6459(15) 0.1461(11) 0.0664(9) 0.058(4) Uani 1 d . .
H2A H 0.6609(15) 0.1699(11) 0.0014(9) 0.069 Uiso 1 calc R .
H2B H 0.5390(15) 0.1500(11) 0.0607(9) 0.069 Uiso 1 calc R .
C3 C 0.7027(15) 0.0334(13) 0.0891(11) 0.074(5) Uani 1 d . .
H3A H 0.6478(15) -0.0117(13) 0.0330(11) 0.089 Uiso 1 calc R .
H3B H 0.8090(15) 0.0298(13) 0.0933(11) 0.089 Uiso 1 calc R .
C4 C 0.6790(14) -0.0023(12) 0.1913(12) 0.068(4) Uani 1 d . .
H4A H 0.5716(14) -0.0114(12) 0.1808(12) 0.082 Uiso 1 calc R .
H4B H 0.7262(14) -0.0697(12) 0.2083(12) 0.082 Uiso 1 calc R .
C5 C 0.7390(12) 0.0684(9) 0.2835(9) 0.046(3) Uani 1 d . .
H5 H 0.6913(12) 0.0492(9) 0.3374(9) 0.055 Uiso 1 calc R .
C6 C 0.7065(13) 0.1839(9) 0.2567(8) 0.042(3) Uani 1 d . .
H6 H 0.6029(13) 0.2016(9) 0.2556(8) 0.051 Uiso 1 calc R .
C7 C 0.9097(13) 0.0691(10) 0.3322(9) 0.052(3) Uani 1 d . .
H7A H 0.9415(13) 0.0133(10) 0.3824(9) 0.062 Uiso 1 calc R .
H7B H 0.9624(13) 0.0629(10) 0.2795(9) 0.062 Uiso 1 calc R .
C8 C 0.9362(12) 0.1727(10) 0.3840(9) 0.043(3) Uani 1 d . .
C9 C 1.0535(12) 0.2089(10) 0.4602(8) 0.040(3) Uani 1 d . .
C10 C 1.1774(13) 0.1450(11) 0.5138(10) 0.047(3) Uani 1 d . .
C11 C 1.1843(19) 0.2900(15) 0.6135(13) 0.107(7) Uani 1 d . .
H11 H 1.1217(19) 0.2669(15) 0.6572(13) 0.128 Uiso 1 calc R .
C12 C 1.0655(13) 0.3131(10) 0.5077(9) 0.052(3) Uani 1 d . .
H12A H 0.9702(13) 0.3360(10) 0.5168(9) 0.063 Uiso 1 calc R .
H12B H 1.1017(13) 0.3643(10) 0.4674(9) 0.063 Uiso 1 calc R .
C13 C 1.2667(29) 0.3633(13) 0.6699(14) 0.159(12) Uani 1 d . .
H13A H 1.1984(29) 0.4183(13) 0.6765(14) 0.190 Uiso 1 calc R .
H13B H 1.3298(29) 0.3914(13) 0.6298(14) 0.190 Uiso 1 calc R .

loop_
_geom_bond_atom_site_label_1
_geom_bond_atom_site_label_2
_geom_bond_distance
_geom_bond_publ_flag
I1 C1 2.168(13) no
I2 C13 2.122(15) no
O1 C8 1.379(13) no
O1 C6 1.442(12) no
O2 C10 1.360(14) no
O2 C11 1.43(2) no
O3 C10 1.198(14) no
C1 C6 1.49(2) no
C1 C2 1.53(2) no
C2 C3 1.54(2) no
C3 C4 1.52(2) no
C4 C5 1.51(2) no
C5 C7 1.52(2) no
C5 C6 1.54(2) no
C7 C8 1.49(2) no
C8 C9 1.34(2) no
C9 C10 1.43(2) no
C9 C12 1.48(2) no
C11 C13 1.31(2) no
C11 C12 1.55(2) no

loop_
_cod_related_entry_id
_cod_related_entry_database
_cod_related_entry_code
1 ChemSpider 9191392
